data_7158163
loop_
_publ_author_name
'Shi, Di'
'Cao, Jinlian'
'Weng, Peimin'
'Yan, Xiaosheng'
'Li, Zhao'
'Jiang, Yun-Bao'

_publ_section_title
;
 Chalcogen bonding mediates the formation of supramolecular helices of
 azapeptides in crystals.
;
_journal_issue 29
_journal_name_full 'Organic &amp; biomolecular chemistry'
_journal_page_first 6397
_journal_page_last 6401
_journal_paper_doi 10.1039/d1ob01053k
_journal_volume 19
_journal_year 2021
_chemical_absolute_configuration rmad
_chemical_formula_moiety 'C15 H16 N4 O2 S2'
_chemical_formula_sum 'C15 H16 N4 O2 S2'
_chemical_formula_weight 348.44
_space_group_crystal_system monoclinic
_space_group_IT_number 4
_space_group_name_Hall 'P 2yb'
_space_group_name_H-M_alt 'P 1 21 1'
_atom_sites_solution_hydrogens mixed
_audit_creation_date 2021-05-13
_audit_creation_method
;
Olex2 1.2
(compiled 2017.08.10 svn.r3458 for OlexSys, GUI svn.r5381)
;
_audit_update_record
;
2021-05-17 deposited with the CCDC.	2021-07-05 downloaded from the CCDC.
;
_cell_angle_alpha 90
_cell_angle_beta 110.545(4)
_cell_angle_gamma 90
_cell_formula_units_Z 2
_cell_length_a 10.1096(3)
_cell_length_b 8.1557(2)
_cell_length_c 10.7216(4)
_cell_measurement_reflns_used 2449
_cell_measurement_temperature 99.97(11)
_cell_measurement_theta_max 70.4320
_cell_measurement_theta_min 4.3980
_cell_volume 827.78(5)
_computing_molecular_graphics 'Olex2 (Dolomanov et al., 2009)'
_computing_publication_material 'Olex2 (Dolomanov et al., 2009)'
_computing_structure_refinement 'ShelXL (Sheldrick, 2015)'
_computing_structure_solution 'ShelXT (Sheldrick, 2015)'
_diffrn_ambient_temperature 99.97(11)
_diffrn_measured_fraction_theta_full 0.982
_diffrn_measured_fraction_theta_max 0.944
_diffrn_measurement_device_type 'XtaLAB Synergy, Dualflex, HyPix'
_diffrn_radiation_type CuK\a
_diffrn_radiation_wavelength 1.54184
_diffrn_reflns_av_R_equivalents 0.0401
_diffrn_reflns_av_unetI/netI 0.0510
_diffrn_reflns_Laue_measured_fraction_full 0.982
_diffrn_reflns_Laue_measured_fraction_max 0.944
_diffrn_reflns_limit_h_max 11
_diffrn_reflns_limit_h_min -12
_diffrn_reflns_limit_k_max 9
_diffrn_reflns_limit_k_min -9
_diffrn_reflns_limit_l_max 12
_diffrn_reflns_limit_l_min -12
_diffrn_reflns_number 4847
_diffrn_reflns_point_group_measured_fraction_full 0.839
_diffrn_reflns_point_group_measured_fraction_max 0.799
_diffrn_reflns_theta_full 67.684
_diffrn_reflns_theta_max 71.386
_diffrn_reflns_theta_min 4.404
_exptl_absorpt_coefficient_mu 3.044
_exptl_absorpt_correction_T_max 1.00000
_exptl_absorpt_correction_T_min 0.75574
_exptl_absorpt_correction_type multi-scan
_exptl_crystal_colour colourless
_exptl_crystal_density_diffrn 1.398
_exptl_crystal_description block
_exptl_crystal_F_000 364
_exptl_crystal_size_max 0.22
_exptl_crystal_size_mid 0.18
_exptl_crystal_size_min 0.16
_refine_diff_density_max 0.286
_refine_diff_density_min -0.308
_refine_diff_density_rms 0.057
_refine_ls_abs_structure_details
;
 Flack x determined using 884 quotients [(I+)-(I-)]/[(I+)+(I-)]
 (Parsons, Flack and Wagner, Acta Cryst. B69 (2013) 249-259).
;
_refine_ls_abs_structure_Flack 0.001(16)
_refine_ls_extinction_method none
_refine_ls_goodness_of_fit_ref 1.042
_refine_ls_hydrogen_treatment mixed
_refine_ls_matrix_type full
_refine_ls_number_parameters 217
_refine_ls_number_reflns 2570
_refine_ls_number_restraints 54
_refine_ls_restrained_S_all 1.041
_refine_ls_R_factor_all 0.0388
_refine_ls_R_factor_gt 0.0379
_refine_ls_shift/su_max 0.000
_refine_ls_shift/su_mean 0.000
_refine_ls_structure_factor_coef Fsqd
_refine_ls_weighting_details 'w=1/[\s^2^(Fo^2^)+(0.0575P)^2^+0.0991P] where P=(Fo^2^+2Fc^2^)/3'
_refine_ls_weighting_scheme calc
_refine_ls_wR_factor_gt 0.0952
_refine_ls_wR_factor_ref 0.0965
_reflns_Friedel_coverage 0.574
_reflns_Friedel_fraction_full 0.673
_reflns_Friedel_fraction_max 0.630
_reflns_number_gt 2511
_reflns_number_total 2570
_reflns_threshold_expression 'I > 2\s(I)'
_cod_data_source_file d1ob01053k2.cif
_cod_data_source_block exp_1885
_cod_depositor_comments 'Adding full bibliography for 7158162--7158163.cif.'
_cod_database_code 7158163
_shelx_shelxl_version_number 2014/8
_shelx_space_group_comment
;
The symmetry employed for this shelxl refinement is uniquely defined
by the following loop, which should always be used as a source of
symmetry information in preference to the above space-group names.
They are only intended as comments.
;
_olex2_refinement_description
;
1. Fixed Uiso
 At 1.2 times of:
  All C(H) groups, All C(H,H) groups, All N(H) groups
 At 1.5 times of:
  All C(H,H,H) groups
2. Shared sites
{S002, C002}
{C005, S005}
3. Restrained distances
 C00I-H00I
 0.93 with sigma of 0.02
 C005-H005
 0.93 with sigma of 0.02
4. Uiso/Uaniso restraints and constraints
Uanis(C005) = Uanis(S005)
Uanis(S002) = Uanis(C002)
5. Rigid body (RIGU) restrains
 S002, C005, C00E, C00I, C00J, C00B, N007, C00C
 with sigma for 1-2 distances of 0.001 and sigma for 1-3 distances of 0.001
6. Others
 Fixed Sof: S002(0.8) C005(0.8) H00J(0.8) H00A(0.2) C002(0.2) S005(0.2)
7.a Ternary CH refined with riding coordinates:
 C00C(H00C)
7.b Aromatic/amide H refined with riding coordinates:
 N006(H006), N007(H007), N008(H008), N009(H009), C00F(H00F), C00H(H00H),
 C00J(H00J), C00J(H00A), C00L(H00L), C00M(H00M), C00N(H00N)
7.c Idealised Me refined as rotating group:
 C00K(H00B,H00D,H00E)
;
_olex2_submission_special_instructions 'No special instructions were received'

loop_
_space_group_symop_operation_xyz
'x, y, z'
'-x, y+1/2, -z'

loop_
_atom_site_label
_atom_site_type_symbol
_atom_site_fract_x
_atom_site_fract_y
_atom_site_fract_z
_atom_site_U_iso_or_equiv
_atom_site_adp_type
_atom_site_occupancy
_atom_site_site_symmetry_order
_atom_site_calc_flag
_atom_site_refinement_flags_posn
_atom_site_refinement_flags_adp
_atom_site_refinement_flags_occupancy
_atom_site_disorder_assembly
_atom_site_disorder_group
S001 S 0.95166(9) 0.60402(11) 0.82248(8) 0.0279(2) Uani 1 1 d . . . . .
S002 S 0.27600(11) 0.35252(15) 0.07231(10) 0.0331(3) Uani 0.8 1 d . U P A 1
O003 O 0.8761(2) 0.6974(3) 0.3892(2) 0.0260(5) Uani 1 1 d . . . . .
O004 O 0.7407(2) 0.3029(3) 0.3163(2) 0.0226(5) Uani 1 1 d . . . . .
C005 C 0.3175(3) 0.4755(4) -0.0365(2) 0.0363(6) Uani 0.8 1 d D U P A 1
N006 N 1.0243(3) 0.4928(4) 0.4962(3) 0.0198(6) Uani 1 1 d . . . . .
H006 H 1.0715 0.4079 0.4890 0.024 Uiso 1 1 calc R . . . .
N007 N 0.7816(3) 0.4780(4) 0.1723(3) 0.0216(6) Uani 1 1 d . U . . .
H007 H 0.7497 0.5277 0.0969 0.026 Uiso 1 1 calc R . . . .
N008 N 1.0344(3) 0.5497(4) 0.6210(3) 0.0231(6) Uani 1 1 d . . . . .
H008 H 1.1091 0.6023 0.6678 0.028 Uiso 1 1 calc R . . . .
N009 N 0.8173(3) 0.4392(4) 0.5967(3) 0.0223(6) Uani 1 1 d . . . . .
H009 H 0.8237 0.3893 0.5283 0.027 Uiso 1 1 calc R . . . .
C00A C 0.9399(3) 0.5711(4) 0.3857(3) 0.0199(7) Uani 1 1 d . . . . .
C00B C 0.6942(3) 0.3881(4) 0.2154(3) 0.0203(6) Uani 1 1 d . U . . .
C00C C 0.9305(3) 0.4902(4) 0.2545(3) 0.0197(6) Uani 1 1 d . U . . .
H00C H 0.9714 0.3799 0.2723 0.024 Uiso 1 1 calc R . . . .
C00D C 0.6864(3) 0.4238(4) 0.6207(3) 0.0237(7) Uani 1 1 d . . . . .
C00E C 0.5410(3) 0.3976(4) 0.1368(3) 0.0207(6) Uani 1 1 d . U . . .
C00F C 0.5653(4) 0.4812(5) 0.5222(4) 0.0305(8) Uani 1 1 d . . . . .
H00F H 0.5705 0.5306 0.4459 0.037 Uiso 1 1 calc R . . . .
C00G C 0.9299(3) 0.5250(4) 0.6723(3) 0.0221(7) Uani 1 1 d . . . . .
C00H C 0.6803(4) 0.3503(5) 0.7338(4) 0.0296(8) Uani 1 1 d . . . . .
H00H H 0.7621 0.3121 0.7992 0.036 Uiso 1 1 calc R . . . .
C00I C 0.4780(4) 0.4889(5) 0.0180(4) 0.0279(7) Uani 1 1 d D U . . .
C00J C 0.4422(4) 0.3168(5) 0.1765(3) 0.0254(7) Uani 1 1 d . U . . .
H00J H 0.4648 0.2506 0.2518 0.030 Uiso 0.8 1 calc R . P A 1
H00A H 0.4648 0.2506 0.2518 0.030 Uiso 0.2 1 calc R . P A 2
C00K C 1.0102(3) 0.5908(5) 0.1845(3) 0.0264(7) Uani 1 1 d . . . . .
H00B H 0.9991 0.5417 0.1000 0.040 Uiso 1 1 calc GR . . . .
H00D H 1.1087 0.5938 0.2384 0.040 Uiso 1 1 calc GR . . . .
H00E H 0.9733 0.7004 0.1708 0.040 Uiso 1 1 calc GR . . . .
C00L C 0.5491(4) 0.3339(5) 0.7490(4) 0.0347(9) Uani 1 1 d . . . . .
H00L H 0.5438 0.2847 0.8253 0.042 Uiso 1 1 calc R . . . .
C00M C 0.4362(4) 0.4638(6) 0.5394(4) 0.0393(9) Uani 1 1 d . . . . .
H00M H 0.3545 0.5025 0.4743 0.047 Uiso 1 1 calc R . . . .
C00N C 0.4278(4) 0.3896(5) 0.6525(4) 0.0378(9) Uani 1 1 d . . . . .
H00N H 0.3409 0.3776 0.6631 0.045 Uiso 1 1 calc R . . . .
C002 C 0.27600(11) 0.35252(15) 0.07231(10) 0.0331(3) Uani 0.2 1 d . . P A 2
S005 S 0.3175(3) 0.4755(4) -0.0365(2) 0.0363(6) Uani 0.2 1 d . . P A 2
H00I H 0.525(3) 0.548(4) -0.030(3) 0.015(9) Uiso 1 1 d D . . . .
H005 H 0.272(5) 0.525(6) -0.115(3) 0.053(15) Uiso 1 1 d D . . . .

loop_
_atom_site_aniso_label
_atom_site_aniso_U_11
_atom_site_aniso_U_22
_atom_site_aniso_U_33
_atom_site_aniso_U_23
_atom_site_aniso_U_13
_atom_site_aniso_U_12
S001 0.0355(5) 0.0300(4) 0.0211(4) -0.0025(4) 0.0134(3) -0.0041(4)
S002 0.0250(5) 0.0430(6) 0.0323(5) -0.0006(5) 0.0112(4) -0.0016(5)
O003 0.0240(12) 0.0253(13) 0.0279(12) -0.0030(10) 0.0082(10) 0.0033(10)
O004 0.0171(11) 0.0279(14) 0.0229(11) 0.0030(10) 0.0071(9) 0.0010(9)
C005 0.0319(11) 0.0444(13) 0.0335(11) 0.0043(11) 0.0128(9) 0.0023(10)
N006 0.0179(13) 0.0245(15) 0.0192(13) -0.0016(11) 0.0091(11) 0.0014(11)
N007 0.0174(11) 0.0259(13) 0.0204(12) 0.0023(11) 0.0052(9) -0.0006(9)
N008 0.0207(13) 0.0298(16) 0.0184(13) -0.0035(12) 0.0062(10) -0.0051(11)
N009 0.0193(13) 0.0291(15) 0.0209(13) -0.0028(12) 0.0100(11) -0.0020(12)
C00A 0.0151(13) 0.0220(18) 0.0239(16) -0.0019(13) 0.0083(12) -0.0033(13)
C00B 0.0213(12) 0.0200(15) 0.0211(13) -0.0035(12) 0.0094(10) 0.0000(10)
C00C 0.0176(12) 0.0220(16) 0.0194(14) 0.0017(13) 0.0062(10) 0.0003(11)
C00D 0.0215(16) 0.0241(17) 0.0291(17) -0.0027(14) 0.0136(13) -0.0032(14)
C00E 0.0211(11) 0.0213(15) 0.0206(12) -0.0034(11) 0.0085(9) 0.0004(9)
C00F 0.0266(18) 0.036(2) 0.0299(18) -0.0021(17) 0.0106(14) -0.0025(16)
C00G 0.0215(15) 0.0223(17) 0.0224(17) 0.0026(14) 0.0076(13) 0.0035(13)
C00H 0.0302(18) 0.0281(18) 0.0356(18) 0.0037(17) 0.0179(15) 0.0044(16)
C00I 0.0249(14) 0.0321(17) 0.0267(14) 0.0029(13) 0.0090(11) 0.0001(11)
C00J 0.0226(13) 0.0292(17) 0.0263(14) -0.0022(13) 0.0110(11) -0.0020(11)
C00K 0.0226(16) 0.0321(19) 0.0266(16) 0.0010(16) 0.0114(13) -0.0027(15)
C00L 0.044(2) 0.0282(18) 0.045(2) -0.0012(18) 0.0319(18) -0.0027(17)
C00M 0.0210(17) 0.050(2) 0.045(2) -0.008(2) 0.0099(16) -0.0029(18)
C00N 0.0262(18) 0.041(2) 0.053(2) -0.013(2) 0.0223(17) -0.0103(17)
C002 0.0250(5) 0.0430(6) 0.0323(5) -0.0006(5) 0.0112(4) -0.0016(5)
S005 0.0319(11) 0.0444(13) 0.0335(11) 0.0043(11) 0.0128(9) 0.0023(10)

loop_
_atom_type_symbol
_atom_type_description
_atom_type_scat_dispersion_real
_atom_type_scat_dispersion_imag
_atom_type_scat_source
C C 0.0181 0.0091 'International Tables Vol C Tables 4.2.6.8 and 6.1.1.4'
H H 0.0000 0.0000 'International Tables Vol C Tables 4.2.6.8 and 6.1.1.4'
N N 0.0311 0.0180 'International Tables Vol C Tables 4.2.6.8 and 6.1.1.4'
O O 0.0492 0.0322 'International Tables Vol C Tables 4.2.6.8 and 6.1.1.4'
S S 0.3331 0.5567 'International Tables Vol C Tables 4.2.6.8 and 6.1.1.4'

loop_
_geom_angle_atom_site_label_1
_geom_angle_atom_site_label_2
_geom_angle_atom_site_label_3
_geom_angle
_geom_angle_site_symmetry_1
_geom_angle_site_symmetry_3
_geom_angle_publ_flag
C00J S002 C005 97.37(15) . . ?
S002 C005 H005 138(3) . . ?
C00I C005 S002 105.4(2) . . ?
C00I C005 H005 117(4) . . ?
N008 N006 H006 120.1 . . ?
C00A N006 H006 120.1 . . ?
C00A N006 N008 119.9(3) . . ?
C00B N007 H007 120.3 . . ?
C00B N007 C00C 119.5(3) . . ?
C00C N007 H007 120.3 . . ?
N006 N008 H008 118.9 . . ?
C00G N008 N006 122.3(3) . . ?
C00G N008 H008 118.9 . . ?
C00D N009 H009 117.4 . . ?
C00G N009 H009 117.4 . . ?
C00G N009 C00D 125.2(3) . . ?
O003 C00A N006 123.2(3) . . ?
O003 C00A C00C 122.0(3) . . ?
N006 C00A C00C 114.8(3) . . ?
O004 C00B N007 120.9(3) . . ?
O004 C00B C00E 122.0(3) . . ?
N007 C00B C00E 117.1(3) . . ?
N007 C00C C00A 107.7(3) . . ?
N007 C00C H00C 109.3 . . ?
N007 C00C C00K 110.7(3) . . ?
C00A C00C H00C 109.3 . . ?
C00K C00C C00A 110.4(3) . . ?
C00K C00C H00C 109.3 . . ?
C00F C00D N009 117.1(3) . . ?
C00H C00D N009 121.6(3) . . ?
C00H C00D C00F 121.2(3) . . ?
C00I C00E C00B 126.0(3) . . ?
C00J C00E C00B 121.5(3) . . ?
C00J C00E C00I 112.5(3) . . ?
C00D C00F H00F 120.5 . . ?
C00M C00F C00D 119.0(4) . . ?
C00M C00F H00F 120.5 . . ?
N008 C00G S001 118.1(2) . . ?
N009 C00G S001 125.4(3) . . ?
N009 C00G N008 116.5(3) . . ?
C00D C00H H00H 120.6 . . ?
C00D C00H C00L 118.8(3) . . ?
C00L C00H H00H 120.6 . . ?
C005 C00I H00I 120(2) . . ?
C00E C00I C005 112.8(3) . . ?
C00E C00I S005 112.8(3) . . ?
C00E C00I H00I 127(2) . . ?
S005 C00I H00I 120(2) . . ?
S002 C00J H00J 124.0 . . ?
C00E C00J S002 111.9(3) . . ?
C00E C00J H00J 124.0 . . ?
C00E C00J H00A 124.0 . . ?
C00E C00J C002 111.9(3) . . ?
C002 C00J H00A 124.0 . . ?
C00C C00K H00B 109.5 . . ?
C00C C00K H00D 109.5 . . ?
C00C C00K H00E 109.5 . . ?
H00B C00K H00D 109.5 . . ?
H00B C00K H00E 109.5 . . ?
H00D C00K H00E 109.5 . . ?
C00H C00L H00L 119.6 . . ?
C00N C00L C00H 120.9(4) . . ?
C00N C00L H00L 119.6 . . ?
C00F C00M H00M 119.6 . . ?
C00N C00M C00F 120.7(4) . . ?
C00N C00M H00M 119.6 . . ?
C00L C00N C00M 119.4(3) . . ?
C00L C00N H00N 120.3 . . ?
C00M C00N H00N 120.3 . . ?
C00J C002 S005 97.37(15) . . ?
C00I S005 C002 105.4(2) . . ?
C00I S005 H005 117(4) . . ?
C002 S005 H005 138(3) . . ?

loop_
_geom_bond_atom_site_label_1
_geom_bond_atom_site_label_2
_geom_bond_distance
_geom_bond_site_symmetry_2
_geom_bond_publ_flag
S001 C00G 1.676(3) . ?
S002 C005 1.699(3) . ?
S002 C00J 1.685(4) . ?
O003 C00A 1.222(4) . ?
O004 C00B 1.231(4) . ?
C005 C00I 1.523(4) . ?
C005 H005 0.90(2) . ?
N006 H006 0.8600 . ?
N006 N008 1.386(4) . ?
N006 C00A 1.353(4) . ?
N007 H007 0.8600 . ?
N007 C00B 1.349(4) . ?
N007 C00C 1.456(4) . ?
N008 H008 0.8600 . ?
N008 C00G 1.366(4) . ?
N009 H009 0.8600 . ?
N009 C00D 1.439(4) . ?
N009 C00G 1.340(4) . ?
C00A C00C 1.527(4) . ?
C00B C00E 1.483(4) . ?
C00C H00C 0.9800 . ?
C00C C00K 1.520(5) . ?
C00D C00F 1.388(5) . ?
C00D C00H 1.374(5) . ?
C00E C00I 1.419(5) . ?
C00E C00J 1.383(5) . ?
C00F H00F 0.9300 . ?
C00F C00M 1.387(5) . ?
C00H H00H 0.9300 . ?
C00H C00L 1.398(5) . ?
C00I S005 1.523(4) . ?
C00I H00I 0.94(2) . ?
C00J H00J 0.9300 . ?
C00J H00A 0.9300 . ?
C00J C002 1.685(4) . ?
C00K H00B 0.9600 . ?
C00K H00D 0.9600 . ?
C00K H00E 0.9600 . ?
C00L H00L 0.9300 . ?
C00L C00N 1.375(6) . ?
C00M H00M 0.9300 . ?
C00M C00N 1.384(6) . ?
C00N H00N 0.9300 . ?
C002 S005 1.699(3) . ?
S005 H005 0.90(2) . ?

loop_
_geom_torsion_atom_site_label_1
_geom_torsion_atom_site_label_2
_geom_torsion_atom_site_label_3
_geom_torsion_atom_site_label_4
_geom_torsion
_geom_torsion_site_symmetry_1
_geom_torsion_site_symmetry_2
_geom_torsion_site_symmetry_3
_geom_torsion_site_symmetry_4
_geom_torsion_publ_flag
S002 C005 C00I C00E 0.5(4) . . . . ?
O003 C00A C00C N007 -49.1(4) . . . . ?
O003 C00A C00C C00K 71.8(4) . . . . ?
O004 C00B C00E C00I -178.4(3) . . . . ?
O004 C00B C00E C00J 2.9(5) . . . . ?
C005 S002 C00J C00E 0.8(3) . . . . ?
N006 N008 C00G S001 -178.3(2) . . . . ?
N006 N008 C00G N009 1.5(5) . . . . ?
N006 C00A C00C N007 131.3(3) . . . . ?
N006 C00A C00C C00K -107.8(3) . . . . ?
N007 C00B C00E C00I 2.0(5) . . . . ?
N007 C00B C00E C00J -176.7(3) . . . . ?
N008 N006 C00A O003 4.1(5) . . . . ?
N008 N006 C00A C00C -176.2(3) . . . . ?
N009 C00D C00F C00M 177.9(3) . . . . ?
N009 C00D C00H C00L -177.7(4) . . . . ?
C00A N006 N008 C00G 75.5(4) . . . . ?
C00B N007 C00C C00A -61.6(4) . . . . ?
C00B N007 C00C C00K 177.6(3) . . . . ?
C00B C00E C00I C005 -178.8(3) . . . . ?
C00B C00E C00I S005 -178.8(3) . . . . ?
C00B C00E C00J S002 178.3(3) . . . . ?
C00B C00E C00J C002 178.3(3) . . . . ?
C00C N007 C00B O004 -7.5(5) . . . . ?
C00C N007 C00B C00E 172.1(3) . . . . ?
C00D N009 C00G S001 11.1(5) . . . . ?
C00D N009 C00G N008 -168.6(3) . . . . ?
C00D C00F C00M C00N -0.4(6) . . . . ?
C00D C00H C00L C00N 0.2(6) . . . . ?
C00E C00I S005 C002 0.5(4) . . . . ?
C00E C00J C002 S005 0.8(3) . . . . ?
C00F C00D C00H C00L -0.1(6) . . . . ?
C00F C00M C00N C00L 0.5(7) . . . . ?
C00G N009 C00D C00F 119.4(4) . . . . ?
C00G N009 C00D C00H -62.9(5) . . . . ?
C00H C00D C00F C00M 0.2(6) . . . . ?
C00H C00L C00N C00M -0.5(6) . . . . ?
C00I C00E C00J S002 -0.6(4) . . . . ?
C00I C00E C00J C002 -0.6(4) . . . . ?
C00J S002 C005 C00I -0.7(3) . . . . ?
C00J C00E C00I C005 0.0(4) . . . . ?
C00J C00E C00I S005 0.0(4) . . . . ?
C00J C002 S005 C00I -0.7(3) . . . . ?
